data_2011675
loop_
_publ_author_name
'Markus Sch\"urmann'
'Friedo Huber'
'Renato Barbieri'

_publ_section_title
;
 (2-Chlorobenzyl)tris(2-pyridinethiolato)tin(IV)
;
_journal_issue 1
_journal_name_full 'Acta Crystallographica Section C'
_journal_page_first 40
_journal_page_last 41
_journal_paper_doi 10.1107/S0108270100015146
_journal_volume 57
_journal_year 2001
_chemical_formula_iupac '[Sn (C5 H4 N S)3 (C7 H6 Cl)]'
_chemical_formula_moiety 'C22 H18 Cl N3 S3 Sn'
_chemical_formula_sum 'C22 H18 Cl N3 S3 Sn'
_chemical_formula_weight 574.71
_chemical_melting_point 446
_chemical_name_systematic
;
(2-Chlorobenzyl)tris(pyridine-2-thiolato)-\k^2^N,S;\k^2^N,S;\kS-tin(IV)
;
_space_group_IT_number 2
_symmetry_cell_setting triclinic
_symmetry_space_group_name_Hall '-P 1'
_symmetry_space_group_name_H-M 'P -1'
_audit_creation_method SHELXL97
_cell_angle_alpha 80.26(2)
_cell_angle_beta 77.18(2)
_cell_angle_gamma 74.82(2)
_cell_formula_units_Z 2
_cell_length_a 7.725(3)
_cell_length_b 10.321(3)
_cell_length_c 15.548(5)
_cell_measurement_reflns_used 46
_cell_measurement_temperature 170.0(10)
_cell_measurement_theta_max 14.8
_cell_measurement_theta_min 7.8
_cell_volume 1158.4(7)
_computing_cell_refinement 'P3 Software'
_computing_data_collection 'P3 Software (Siemens, 1989)'
_computing_data_reduction 'XDISK in P3 Software'
_computing_molecular_graphics 'SHELXTL (Sheldrick, 1997b)'
_computing_publication_material 'SHELXL97 and PLATON (Spek, 1990)'
_computing_structure_refinement 'SHELXL97 (Sheldrick, 1997a)'
_computing_structure_solution 'SHELXS86 (Sheldrick, 1990)'
_diffrn_ambient_temperature 170.0(10)
_diffrn_measured_fraction_theta_full .999
_diffrn_measured_fraction_theta_max .999
_diffrn_measurement_device_type 'Siemens R3m/V'
_diffrn_measurement_method \w/2\q
_diffrn_radiation_monochromator graphite
_diffrn_radiation_source 'fine-focus sealed tube'
_diffrn_radiation_type MoK\a
_diffrn_radiation_wavelength .71073
_diffrn_reflns_av_R_equivalents .030
_diffrn_reflns_av_sigmaI/netI .060
_diffrn_reflns_limit_h_max 9
_diffrn_reflns_limit_h_min -9
_diffrn_reflns_limit_k_max 12
_diffrn_reflns_limit_k_min -12
_diffrn_reflns_limit_l_max 18
_diffrn_reflns_limit_l_min -18
_diffrn_reflns_number 5674
_diffrn_reflns_theta_full 25.05
_diffrn_reflns_theta_max 25.05
_diffrn_reflns_theta_min 2.06
_diffrn_standards_decay_% 1.6
_diffrn_standards_interval_count 300
_diffrn_standards_number 6
_exptl_absorpt_coefficient_mu 1.503
_exptl_absorpt_correction_T_max .928
_exptl_absorpt_correction_T_min .501
_exptl_absorpt_correction_type \y-scan
_exptl_absorpt_process_details '(XEMP in P3 Software; Siemens, 1989)'
_exptl_crystal_colour 'light yellow'
_exptl_crystal_density_diffrn 1.648
_exptl_crystal_density_meas ?
_exptl_crystal_density_method 'not measured'
_exptl_crystal_description plate
_exptl_crystal_F_000 572
_exptl_crystal_size_max .50
_exptl_crystal_size_mid .14
_exptl_crystal_size_min .05
_refine_diff_density_max .54
_refine_diff_density_min -.46
_refine_ls_extinction_method none
_refine_ls_goodness_of_fit_ref .936
_refine_ls_hydrogen_treatment refU
_refine_ls_matrix_type full
_refine_ls_number_parameters 273
_refine_ls_number_reflns 4098
_refine_ls_number_restraints 0
_refine_ls_restrained_S_all .936
_refine_ls_R_factor_all .046
_refine_ls_R_factor_gt .033
_refine_ls_shift/su_max .001
_refine_ls_shift/su_mean .000
_refine_ls_structure_factor_coef Fsqd
_refine_ls_weighting_details 'calc w = 1/[\s^2^(Fo^2^)+(0.0356P)^2^] where P=(Fo^2^+2Fc^2^)/3'
_refine_ls_weighting_scheme calc
_refine_ls_wR_factor_ref .073
_reflns_number_gt 3216
_reflns_number_total 4098
_reflns_threshold_expression I>2\s(I)
_cod_data_source_file av1054.cif
_cod_data_source_block I
_cod_depositor_comments
;
The following automatic conversions were performed:
'_geom_bond_publ_flag' value 'Y' changed to 'y' according to
'/home/saulius/struct/CIF-dictionaries/cif_core.dic' dictionary named
'cif_core.dic' version 2.4.1 from 2010-06-29 (8 times).

Automatic conversion script
Id: cif_fix_enum 1527 2010-12-29 10:47:43Z saulius 

The following automatic conversions were performed:

'_geom_bond_publ_flag' value 'Y' changed to 'y' according to
/home/saulius/struct/CIF-dictionaries/cif_core.dic dictionary named
'cif_core.dic' version 2.4.1 from 2010-06-29 (8
times).

'_geom_angle_publ_flag' value 'Y' changed to 'y' according
to /home/saulius/struct/CIF-dictionaries/cif_core.dic dictionary
named 'cif_core.dic' version 2.4.1 from 2010-06-29 (3 times).

Automatic conversion script
Id: cif_fix_values 1715 2011-07-08 13:25:40Z adriana 

The following automatic conversions were performed:

'_exptl_crystal_density_meas' value 'not determined' was changed to
'?' - the value is perceived as not measured.

Automatic conversion script
Id: cif_fix_values 3008 2015-01-20 13:52:24Z robertas 
;
_cod_original_sg_symbol_H-M P-1
_cod_database_code 2011675
_cod_database_fobs_code 2011675

loop_
_symmetry_equiv_pos_as_xyz
'x, y, z'
'-x, -y, -z'

loop_
_atom_site_label
_atom_site_fract_x
_atom_site_fract_y
_atom_site_fract_z
_atom_site_U_iso_or_equiv
_atom_site_adp_type
_atom_site_calc_flag
_atom_site_refinement_flags
_atom_site_occupancy
_atom_site_disorder_assembly
_atom_site_disorder_group
_atom_site_type_symbol
Sn1 .20040(4) .11525(3) .231570(19) .02082(9) Uani d . 1 . . Sn
Cl1 .17558(17) .26125(13) .47301(7) .0387(3) Uani d . 1 . . Cl
C1 .3996(6) .1684(4) .2932(3) .0258(10) Uani d . 1 . . C
H1A .4024 .1149 .3523 .031(9) Uiso calc R 1 . . H
H1B .5225 .1430 .2562 .031(9) Uiso calc R 1 . . H
C2 .3580(6) .3141(4) .3039(3) .0240(9) Uani d . 1 . . C
C3 .2588(6) .3678(4) .3819(3) .0289(10) Uani d . 1 . . C
C4 .2262(7) .5051(5) .3901(4) .0424(13) Uani d . 1 . . C
H4 .1597 .5388 .4440 .039(3) Uiso calc R 1 . . H
C5 .2904(7) .5914(5) .3203(4) .0503(15) Uani d . 1 . . C
H5 .2664 .6851 .3255 .039(3) Uiso calc R 1 . . H
C6 .3902(8) .5418(5) .2421(4) .0515(15) Uani d . 1 . . C
H6 .4356 .6012 .1938 .039(3) Uiso calc R 1 . . H
C7 .4231(7) .4055(5) .2348(3) .0367(11) Uani d . 1 . . C
H7 .4925 .3726 .1811 .039(3) Uiso calc R 1 . . H
S1 .16289(17) .33423(11) .11680(7) .0307(3) Uani d . 1 . . S
C11 -.0037(6) .2652(4) .0948(3) .0259(10) Uani d . 1 . . C
N11 -.0147(5) .1449(3) .1441(2) .0229(8) Uani d . 1 . . N
C13 -.1301(6) .0749(4) .1318(3) .0295(10) Uani d . 1 . . C
H13 -.1345 -.0096 .1667 .039(3) Uiso calc R 1 . . H
C14 -.2408(6) .1224(4) .0707(3) .0309(10) Uani d . 1 . . C
H14 -.3203 .0713 .0621 .039(3) Uiso calc R 1 . . H
C15 -.2347(7) .2478(5) .0209(3) .0389(12) Uani d . 1 . . C
H15 -.3125 .2832 -.0212 .039(3) Uiso calc R 1 . . H
C16 -.1165(7) .3207(5) .0324(3) .0335(11) Uani d . 1 . . C
H16 -.1121 .4061 -.0011 .039(3) Uiso calc R 1 . . H
S2 .03111(17) -.02880(10) .35238(7) .0294(3) Uani d . 1 . . S
C21 -.1058(6) .1292(4) .3775(3) .0234(9) Uani d . 1 . . C
N21 -.0560(5) .2330(3) .3204(2) .0234(8) Uani d . 1 . . N
C23 -.1466(6) .3612(4) .3308(3) .0290(10) Uani d . 1 . . C
H23 -.1099 .4327 .2897 .039(3) Uiso calc R 1 . . H
C24 -.2912(6) .3911(5) .3996(3) .0355(11) Uani d . 1 . . C
H24 -.3551 .4821 .4061 .039(3) Uiso calc R 1 . . H
C25 -.3417(7) .2853(5) .4593(3) .0386(12) Uani d . 1 . . C
H25 -.4403 .3046 .5077 .039(3) Uiso calc R 1 . . H
C26 -.2521(6) .1533(5) .4499(3) .0319(10) Uani d . 1 . . C
H26 -.2873 .0810 .4906 .039(3) Uiso calc R 1 . . H
S3 .36519(16) -.05588(11) .12786(7) .0299(3) Uani d . 1 . . S
C31 .5427(6) -.1452(4) .1845(3) .0251(10) Uani d . 1 . . C
N31 .5215(5) -.1275(3) .2704(2) .0282(8) Uani d . 1 . . N
C33 .6581(7) -.1918(4) .3138(3) .0353(11) Uani d . 1 . . C
H33 .6466 -.1774 .3737 .039(3) Uiso calc R 1 . . H
C34 .8151(7) -.2783(5) .2749(4) .0399(12) Uani d . 1 . . C
H34 .9075 -.3242 .3080 .039(3) Uiso calc R 1 . . H
C35 .8341(7) -.2961(4) .1877(3) .0391(12) Uani d . 1 . . C
H35 .9410 -.3543 .1597 .039(3) Uiso calc R 1 . . H
C36 .6989(6) -.2299(4) .1407(3) .0336(11) Uani d . 1 . . C
H36 .7108 -.2413 .0801 .039(3) Uiso calc R 1 . . H

loop_
_atom_site_aniso_label
_atom_site_aniso_U_11
_atom_site_aniso_U_22
_atom_site_aniso_U_33
_atom_site_aniso_U_12
_atom_site_aniso_U_13
_atom_site_aniso_U_23
Sn1 .02592(17) .01750(14) .02055(15) -.00754(12) -.00535(12) -.00115(10)
Cl1 .0390(7) .0516(7) .0264(6) -.0108(6) -.0050(5) -.0081(5)
C1 .028(2) .026(2) .028(2) -.0081(19) -.009(2) -.0085(18)
C2 .027(2) .022(2) .025(2) -.0077(19) -.0062(19) -.0058(17)
C3 .029(3) .031(2) .032(2) -.006(2) -.013(2) -.0066(19)
C4 .030(3) .040(3) .064(4) .001(2) -.020(3) -.023(3)
C5 .040(3) .022(2) .097(5) -.005(2) -.031(3) -.011(3)
C6 .062(4) .039(3) .066(4) -.030(3) -.023(3) .004(3)
C7 .041(3) .035(3) .041(3) -.020(2) -.012(2) .000(2)
S1 .0421(7) .0249(6) .0299(6) -.0168(5) -.0131(5) .0060(4)
C11 .032(3) .024(2) .022(2) -.008(2) -.004(2) -.0025(17)
N11 .030(2) .0206(17) .0178(17) -.0098(16) -.0026(16) .0008(14)
C13 .038(3) .029(2) .024(2) -.015(2) -.002(2) -.0018(18)
C14 .035(3) .033(2) .031(2) -.016(2) -.011(2) -.0026(19)
C15 .042(3) .051(3) .025(2) -.010(3) -.015(2) .004(2)
C16 .042(3) .031(2) .028(2) -.010(2) -.013(2) .0064(19)
S2 .0379(7) .0196(5) .0287(6) -.0090(5) -.0035(5) .0028(4)
C21 .023(2) .027(2) .022(2) -.0090(19) -.0065(18) .0009(17)
N21 .027(2) .0194(18) .0241(18) -.0053(16) -.0060(16) -.0006(14)
C23 .034(3) .024(2) .032(2) -.005(2) -.014(2) -.0037(19)
C24 .033(3) .031(3) .042(3) .002(2) -.010(2) -.014(2)
C25 .025(3) .053(3) .035(3) -.005(2) .000(2) -.013(2)
C26 .028(3) .039(3) .027(2) -.008(2) -.001(2) -.002(2)
S3 .0347(7) .0287(6) .0283(6) -.0045(5) -.0079(5) -.0107(5)
C31 .031(2) .021(2) .026(2) -.012(2) -.004(2) -.0050(17)
N31 .035(2) .0222(18) .0284(19) -.0065(17) -.0062(17) -.0046(15)
C33 .043(3) .027(2) .035(3) -.009(2) -.011(2) .006(2)
C34 .035(3) .027(2) .055(3) -.004(2) -.015(3) .006(2)
C35 .027(3) .023(2) .056(3) .002(2) .009(2) -.008(2)
C36 .034(3) .024(2) .037(3) -.007(2) .008(2) -.009(2)

loop_
_atom_type_symbol
_atom_type_description
_atom_type_scat_dispersion_real
_atom_type_scat_dispersion_imag
_atom_type_scat_source
C C .0033 .0016 'International Tables Vol C Tables 4.2.6.8 and 6.1.1.4'
H H .0000 .0000 'International Tables Vol C Tables 4.2.6.8 and 6.1.1.4'
N N .0061 .0033 'International Tables Vol C Tables 4.2.6.8 and 6.1.1.4'
S S .1246 .1234 'International Tables Vol C Tables 4.2.6.8 and 6.1.1.4'
Cl Cl .1484 .1585 'International Tables Vol C Tables 4.2.6.8 and 6.1.1.4'
Sn Sn -.6537 1.4246 'International Tables Vol C Tables 4.2.6.8 and 6.1.1.4'

loop_
_geom_angle_atom_site_label_1
_geom_angle_atom_site_label_2
_geom_angle_atom_site_label_3
_geom_angle
_geom_angle_publ_flag
C1 Sn1 N11 157.88(13) y
C1 Sn1 N21 95.32(14) ?
N11 Sn1 N21 79.50(12) ?
C1 Sn1 S3 109.11(12) ?
N11 Sn1 S3 80.55(9) ?
N21 Sn1 S3 154.28(9) y
C1 Sn1 S2 105.75(12) ?
N11 Sn1 S2 91.50(9) ?
N21 Sn1 S2 64.42(9) ?
S3 Sn1 S2 100.16(5) ?
C1 Sn1 S1 95.13(12) ?
N11 Sn1 S1 63.20(8) ?
N21 Sn1 S1 85.79(9) ?
S3 Sn1 S1 99.49(5) ?
S2 Sn1 S1 144.61(4) y
C1 Sn1 N31 66.36(13) ?
N11 Sn1 N31 131.87(10) ?
N21 Sn1 N31 133.72(10) ?
S3 Sn1 N31 55.35(7) ?
S2 Sn1 N31 79.66(8) ?
S1 Sn1 N31 135.52(7) ?
C1 Sn1 Cl1 45.37(12) ?
N11 Sn1 Cl1 131.76(9) ?
N21 Sn1 Cl1 52.54(9) ?
S3 Sn1 Cl1 146.40(4) ?
S2 Sn1 Cl1 73.82(4) ?
S1 Sn1 Cl1 103.82(4) ?
N31 Sn1 Cl1 91.20(7) ?
C3 Cl1 Sn1 68.99(14) ?
C2 C1 Sn1 113.3(3) ?
C3 C2 C7 116.3(4) ?
C3 C2 C1 123.4(4) ?
C7 C2 C1 120.3(4) ?
C4 C3 C2 121.7(4) ?
C4 C3 Cl1 118.4(4) ?
C2 C3 Cl1 119.9(3) ?
C5 C4 C3 120.0(5) ?
C4 C5 C6 120.0(5) ?
C7 C6 C5 119.6(5) ?
C6 C7 C2 122.4(5) ?
C11 S1 Sn1 80.98(14) ?
N11 C11 C16 120.5(4) ?
N11 C11 S1 113.2(3) ?
C16 C11 S1 126.3(3) ?
C13 N11 C11 120.7(4) ?
C13 N11 Sn1 136.8(3) ?
C11 N11 Sn1 102.6(3) ?
N11 C13 C14 121.6(4) ?
C13 C14 C15 118.5(4) ?
C16 C15 C14 120.6(4) ?
C15 C16 C11 118.1(4) ?
C21 S2 Sn1 82.38(14) ?
N21 C21 C26 120.7(4) ?
N21 C21 S2 113.2(3) ?
C26 C21 S2 126.1(3) ?
C23 N21 C21 120.6(4) ?
C23 N21 Sn1 139.3(3) ?
C21 N21 Sn1 99.9(2) ?
N21 C23 C24 121.4(4) ?
C23 C24 C25 118.4(4) ?
C26 C25 C24 121.3(4) ?
C25 C26 C21 117.5(4) ?
C31 S3 Sn1 99.95(14) ?
N31 C31 C36 122.3(4) ?
N31 C31 S3 117.1(3) ?
C36 C31 S3 120.6(3) ?
C33 N31 C31 117.8(4) ?
C33 N31 Sn1 152.9(3) ?
C31 N31 Sn1 85.4(2) ?
N31 C33 C34 122.9(5) ?
C35 C34 C33 118.6(5) ?
C34 C35 C36 120.2(4) ?
C35 C36 C31 118.3(4) ?

loop_
_geom_bond_atom_site_label_1
_geom_bond_atom_site_label_2
_geom_bond_site_symmetry_2
_geom_bond_distance
_geom_bond_publ_flag
Sn1 C1 . 2.205(4) y
Sn1 N11 . 2.303(4) y
Sn1 N21 . 2.324(3) y
Sn1 N31 . 3.113(4) y
Sn1 S1 . 2.6264(13) y
Sn1 S2 . 2.5362(13) y
Sn1 S3 . 2.4931(13) y
Sn1 Cl1 . 4.2240(17) y
Cl1 C3 . 1.752(5) ?
C1 C2 . 1.483(5) ?
C2 C3 . 1.400(6) ?
C2 C7 . 1.401(6) ?
C3 C4 . 1.395(6) ?
C4 C5 . 1.373(8) ?
C5 C6 . 1.386(8) ?
C6 C7 . 1.382(7) ?
S1 C11 . 1.744(4) ?
C11 N11 . 1.357(5) ?
C11 C16 . 1.397(6) ?
N11 C13 . 1.345(5) ?
C13 C14 . 1.364(6) ?
C14 C15 . 1.397(6) ?
C15 C16 . 1.382(6) ?
S2 C21 . 1.749(4) ?
C21 N21 . 1.351(5) ?
C21 C26 . 1.410(6) ?
N21 C23 . 1.342(5) ?
C23 C24 . 1.374(6) ?
C24 C25 . 1.388(7) ?
C25 C26 . 1.373(6) ?
S3 C31 . 1.762(5) ?
C31 N31 . 1.347(5) ?
C31 C36 . 1.403(6) ?
N31 C33 . 1.343(6) ?
C33 C34 . 1.387(7) ?
C34 C35 . 1.368(7) ?
C35 C36 . 1.374(7) ?

loop_
_geom_torsion_atom_site_label_1
_geom_torsion_atom_site_label_2
_geom_torsion_atom_site_label_3
_geom_torsion_atom_site_label_4
_geom_torsion
C1 Sn1 Cl1 C3 55.8(2)
N11 Sn1 Cl1 C3 -93.93(19)
N21 Sn1 Cl1 C3 -101.19(19)
S3 Sn1 Cl1 C3 104.95(17)
S2 Sn1 Cl1 C3 -171.07(16)
S1 Sn1 Cl1 C3 -27.67(16)
N31 Sn1 Cl1 C3 110.06(17)
N11 Sn1 C1 C2 28.2(6)
N21 Sn1 C1 C2 -46.9(3)
S3 Sn1 C1 C2 141.2(3)
S2 Sn1 C1 C2 -111.8(3)
S1 Sn1 C1 C2 39.3(3)
N31 Sn1 C1 C2 177.3(3)
Cl1 Sn1 C1 C2 -65.1(3)
Sn1 C1 C2 C3 94.4(4)
Sn1 C1 C2 C7 -87.5(4)
C7 C2 C3 C4 .2(6)
C1 C2 C3 C4 178.4(4)
C7 C2 C3 Cl1 -178.6(3)
C1 C2 C3 Cl1 -.5(6)
Sn1 Cl1 C3 C4 150.6(4)
Sn1 Cl1 C3 C2 -30.5(3)
C2 C3 C4 C5 .7(7)
Cl1 C3 C4 C5 179.6(4)
C3 C4 C5 C6 -1.1(8)
C4 C5 C6 C7 .5(8)
C5 C6 C7 C2 .5(8)
C3 C2 C7 C6 -.8(7)
C1 C2 C7 C6 -179.1(4)
C1 Sn1 S1 C11 -174.37(18)
N11 Sn1 S1 C11 .96(17)
N21 Sn1 S1 C11 -79.39(17)
S3 Sn1 S1 C11 75.24(15)
S2 Sn1 S1 C11 -47.73(16)
N31 Sn1 S1 C11 124.52(17)
Cl1 Sn1 S1 C11 -129.14(14)
Sn1 S1 C11 N11 -1.6(3)
Sn1 S1 C11 C16 179.8(4)
C16 C11 N11 C13 2.1(6)
S1 C11 N11 C13 -176.6(3)
C16 C11 N11 Sn1 -179.4(3)
S1 C11 N11 Sn1 1.8(3)
C1 Sn1 N11 C13 -170.8(4)
N21 Sn1 N11 C13 -92.6(4)
S3 Sn1 N11 C13 71.0(4)
S2 Sn1 N11 C13 -29.0(4)
S1 Sn1 N11 C13 176.8(4)
N31 Sn1 N11 C13 48.4(4)
Cl1 Sn1 N11 C13 -98.5(4)
C1 Sn1 N11 C11 11.2(5)
N21 Sn1 N11 C11 89.3(3)
S3 Sn1 N11 C11 -107.0(3)
S2 Sn1 N11 C11 153.0(2)
S1 Sn1 N11 C11 -1.3(2)
N31 Sn1 N11 C11 -129.6(2)
Cl1 Sn1 N11 C11 83.5(3)
C11 N11 C13 C14 -.7(6)
Sn1 N11 C13 C14 -178.5(3)
N11 C13 C14 C15 -1.0(7)
C13 C14 C15 C16 1.2(7)
C14 C15 C16 C11 .2(7)
N11 C11 C16 C15 -1.9(7)
S1 C11 C16 C15 176.7(4)
C1 Sn1 S2 C21 86.64(18)
N11 Sn1 S2 C21 -79.35(16)
N21 Sn1 S2 C21 -1.75(16)
S3 Sn1 S2 C21 -160.02(14)
S1 Sn1 S2 C21 -37.23(16)
N31 Sn1 S2 C21 148.28(15)
Cl1 Sn1 S2 C21 53.97(14)
Sn1 S2 C21 N21 3.0(3)
Sn1 S2 C21 C26 -175.5(4)
C26 C21 N21 C23 -1.0(6)
S2 C21 N21 C23 -179.5(3)
C26 C21 N21 Sn1 175.3(3)
S2 C21 N21 Sn1 -3.2(3)
C1 Sn1 N21 C23 72.5(4)
N11 Sn1 N21 C23 -85.8(4)
S3 Sn1 N21 C23 -125.5(4)
S2 Sn1 N21 C23 177.4(5)
S1 Sn1 N21 C23 -22.3(4)
N31 Sn1 N21 C23 134.6(4)
Cl1 Sn1 N21 C23 88.7(4)
C1 Sn1 N21 C21 -102.6(3)
N11 Sn1 N21 C21 99.1(3)
S3 Sn1 N21 C21 59.4(3)
S2 Sn1 N21 C21 2.3(2)
S1 Sn1 N21 C21 162.6(2)
N31 Sn1 N21 C21 -40.6(3)
Cl1 Sn1 N21 C21 -86.4(2)
C21 N21 C23 C24 .5(6)
Sn1 N21 C23 C24 -174.0(3)
N21 C23 C24 C25 .5(7)
C23 C24 C25 C26 -.9(7)
C24 C25 C26 C21 .4(7)
N21 C21 C26 C25 .6(6)
S2 C21 C26 C25 178.9(3)
C1 Sn1 S3 C31 33.41(18)
N11 Sn1 S3 C31 -167.15(16)
N21 Sn1 S3 C31 -127.6(2)
S2 Sn1 S3 C31 -77.32(14)
S1 Sn1 S3 C31 132.26(14)
N31 Sn1 S3 C31 -7.53(16)
Cl1 Sn1 S3 C31 -1.31(16)
Sn1 S3 C31 N31 16.3(3)
Sn1 S3 C31 C36 -163.3(3)
C36 C31 N31 C33 1.5(6)
S3 C31 N31 C33 -178.1(3)
C36 C31 N31 Sn1 166.8(4)
S3 C31 N31 Sn1 -12.8(3)
C1 Sn1 N31 C33 22.7(6)
N11 Sn1 N31 C33 -172.3(6)
N21 Sn1 N31 C33 -51.1(7)
S3 Sn1 N31 C33 160.2(7)
S2 Sn1 N31 C33 -89.7(6)
S1 Sn1 N31 C33 94.9(6)
Cl1 Sn1 N31 C33 -16.4(6)
C1 Sn1 N31 C31 -127.7(3)
N11 Sn1 N31 C31 37.2(3)
N21 Sn1 N31 C31 158.5(2)
S3 Sn1 N31 C31 9.8(2)
S2 Sn1 N31 C31 119.9(2)
S1 Sn1 N31 C31 -55.6(3)
Cl1 Sn1 N31 C31 -166.8(2)
C31 N31 C33 C34 -2.3(6)
Sn1 N31 C33 C34 -148.5(5)
N31 C33 C34 C35 1.8(7)
C33 C34 C35 C36 -.5(7)
C34 C35 C36 C31 -.2(7)
N31 C31 C36 C35 -.3(6)
S3 C31 C36 C35 179.3(3)

loop_
_cod_related_entry_id
_cod_related_entry_database
_cod_related_entry_code
1 ChemSpider 24724114
